data_4066777
loop_
_publ_author_name
'Schaarschmidt, Dieter'
'Lang, Heinrich'

_publ_section_title
;
 Copper(I)-Mediated Synthesis of Ferrocenyl Alkyl Ethers&#x2020;
;
_journal_issue 18
_journal_name_full Organometallics
_journal_page_first 4196
_journal_paper_doi 10.1021/om1006209
_journal_volume 29
_journal_year 2010
_chemical_formula_moiety 'C20 H24 Fe O'
_chemical_formula_sum 'C20 H24 Fe O'
_chemical_formula_weight 336.24
_chemical_name_systematic
;
 ?
;
_space_group_IT_number 14
_symmetry_cell_setting monoclinic
_symmetry_space_group_name_Hall '-P 2ybc'
_symmetry_space_group_name_H-M 'P 1 21/c 1'
_atom_sites_solution_hydrogens geom
_atom_sites_solution_primary direct
_atom_sites_solution_secondary difmap
_audit_creation_method SHELXL-97
_cell_angle_alpha 90.00
_cell_angle_beta 101.816(3)
_cell_angle_gamma 90.00
_cell_formula_units_Z 4
_cell_length_a 7.4390(2)
_cell_length_b 13.6225(5)
_cell_length_c 15.4467(4)
_cell_measurement_reflns_used 5253
_cell_measurement_temperature 110
_cell_measurement_theta_max 28.4944
_cell_measurement_theta_min 3.0756
_cell_volume 1532.17(8)
_computing_cell_refinement
;
CrysAlisPro, Oxford Diffraction Ltd.,
Version 1.171.33.64 (release 22-03-2010 CrysAlis171 .NET)
(compiled Mar 22 2010,13:57:49)
;
_computing_data_collection
;
CrysAlisPro, Oxford Diffraction Ltd.,
Version 1.171.33.64 (release 22-03-2010 CrysAlis171 .NET)
(compiled Mar 22 2010,13:57:49)
;
_computing_data_reduction
;
CrysAlisPro, Oxford Diffraction Ltd.,
Version 1.171.33.64 (release 22-03-2010 CrysAlis171 .NET)
(compiled Mar 22 2010,13:57:49)
;
_computing_structure_refinement 'SHELXL-97 (Sheldrick, 1997)'
_computing_structure_solution 'SHELXS-97 (Sheldrick, 1990)'
_diffrn_ambient_temperature 110
_diffrn_measured_fraction_theta_full 0.993
_diffrn_measured_fraction_theta_max 0.993
_diffrn_measurement_device_type 'Oxford Gemini S'
_diffrn_measurement_method '\w scans'
_diffrn_radiation_monochromator graphite
_diffrn_radiation_source 'fine-focus sealed tube'
_diffrn_radiation_type MoK\a
_diffrn_radiation_wavelength 0.71073
_diffrn_reflns_av_R_equivalents 0.0328
_diffrn_reflns_av_sigmaI/netI 0.0378
_diffrn_reflns_limit_h_max 9
_diffrn_reflns_limit_h_min -8
_diffrn_reflns_limit_k_max 14
_diffrn_reflns_limit_k_min -16
_diffrn_reflns_limit_l_max 18
_diffrn_reflns_limit_l_min -18
_diffrn_reflns_number 8572
_diffrn_reflns_theta_full 26.00
_diffrn_reflns_theta_max 26.00
_diffrn_reflns_theta_min 3.08
_diffrn_standards_decay_% 0
_diffrn_standards_interval_count 50
_diffrn_standards_interval_time 10
_diffrn_standards_number 2
_exptl_absorpt_coefficient_mu 0.984
_exptl_absorpt_correction_T_max 1.00000
_exptl_absorpt_correction_T_min 0.94389
_exptl_absorpt_correction_type multi-scan
_exptl_absorpt_process_details
;
CrysAlisPro, Oxford Diffraction Ltd.,
Version 1.171.33.64 (release 22-03-2010 CrysAlis171 .NET)
(compiled Mar 22 2010,13:57:49)
Empirical absorption correction using spherical harmonics,
 implemented in SCALE3 ABSPACK scaling algorithm.
;
_exptl_crystal_colour orange
_exptl_crystal_density_diffrn 1.458
_exptl_crystal_density_method 'not measured'
_exptl_crystal_description block
_exptl_crystal_F_000 712
_exptl_crystal_size_max 0.35
_exptl_crystal_size_mid 0.25
_exptl_crystal_size_min 0.25
_refine_diff_density_max 0.297
_refine_diff_density_min -0.447
_refine_diff_density_rms 0.060
_refine_ls_extinction_method none
_refine_ls_goodness_of_fit_ref 0.988
_refine_ls_hydrogen_treatment constr
_refine_ls_matrix_type full
_refine_ls_number_parameters 199
_refine_ls_number_reflns 2991
_refine_ls_number_restraints 0
_refine_ls_restrained_S_all 0.988
_refine_ls_R_factor_all 0.0354
_refine_ls_R_factor_gt 0.0276
_refine_ls_shift/su_max 0.001
_refine_ls_shift/su_mean 0.000
_refine_ls_structure_factor_coef Fsqd
_refine_ls_weighting_details 'calc w=1/[\s^2^(Fo^2^)+(0.0365P)^2^+0.0000P] where P=(Fo^2^+2Fc^2^)/3'
_refine_ls_weighting_scheme calc
_refine_ls_wR_factor_gt 0.0630
_refine_ls_wR_factor_ref 0.0643
_reflns_number_gt 2497
_reflns_number_total 2991
_reflns_threshold_expression >2sigma(I)
_cod_data_source_file om1006209_si_002.cif
_cod_data_source_block exp_108
_cod_original_cell_volume 1532.16(8)
_cod_original_sg_symbol_H-M 'P1 21/c 1'
_cod_database_code 4066777

loop_
_symmetry_equiv_pos_as_xyz
'x, y, z'
'-x, y+1/2, -z+1/2'
'-x, -y, -z'
'x, -y-1/2, z-1/2'

loop_
_atom_site_label
_atom_site_type_symbol
_atom_site_fract_x
_atom_site_fract_y
_atom_site_fract_z
_atom_site_U_iso_or_equiv
_atom_site_adp_type
_atom_site_occupancy
_atom_site_symmetry_multiplicity
_atom_site_calc_flag
_atom_site_refinement_flags
C1 C 0.0129(2) -0.12263(13) 0.62295(10) 0.0137(4) Uani 1 1 d .
C2 C -0.1238(2) -0.10167(14) 0.54651(11) 0.0155(4) Uani 1 1 d .
H2 H -0.1443 -0.0414 0.5179 0.019 Uiso 1 1 calc R
C3 C -0.2242(2) -0.19034(14) 0.52172(11) 0.0179(4) Uani 1 1 d .
H3 H -0.3241 -0.1977 0.4749 0.021 Uiso 1 1 calc R
C4 C -0.1441(2) -0.26530(15) 0.58141(11) 0.0189(4) Uani 1 1 d .
H4 H -0.1819 -0.3304 0.5801 0.023 Uiso 1 1 calc R
C5 C 0.0042(2) -0.22340(13) 0.64361(11) 0.0160(4) Uani 1 1 d .
H5 H 0.0813 -0.2564 0.6894 0.019 Uiso 1 1 calc R
C6 C 0.2761(2) -0.17283(14) 0.47138(11) 0.0155(4) Uani 1 1 d .
H6 H 0.3545 -0.1208 0.4914 0.019 Uiso 1 1 calc R
C7 C 0.1199(2) -0.16915(15) 0.40110(10) 0.0167(4) Uani 1 1 d .
H7 H 0.0778 -0.1143 0.3671 0.020 Uiso 1 1 calc R
C8 C 0.0395(2) -0.26378(15) 0.39196(11) 0.0193(4) Uani 1 1 d .
H8 H -0.0645 -0.2819 0.3506 0.023 Uiso 1 1 calc R
C9 C 0.1446(2) -0.32626(15) 0.45659(12) 0.0202(4) Uani 1 1 d .
H9 H 0.1216 -0.3922 0.4654 0.024 Uiso 1 1 calc R
C10 C 0.2917(2) -0.26949(13) 0.50559(11) 0.0160(4) Uani 1 1 d .
H10 H 0.3823 -0.2921 0.5520 0.019 Uiso 1 1 calc R
C11 C 0.2747(2) -0.07750(14) 0.73626(10) 0.0154(4) Uani 1 1 d .
H11 H 0.2431 -0.1359 0.7670 0.018 Uiso 1 1 calc R
C12 C 0.4432(2) -0.09879(14) 0.69708(11) 0.0156(4) Uani 1 1 d .
H12 H 0.4155 -0.1522 0.6539 0.019 Uiso 1 1 calc R
C13 C 0.6017(2) -0.12970(14) 0.77265(11) 0.0203(4) Uani 1 1 d .
H13A H 0.5673 -0.1880 0.8014 0.024 Uiso 1 1 calc R
H13B H 0.7097 -0.1450 0.7491 0.024 Uiso 1 1 calc R
C14 C 0.6452(2) -0.04589(14) 0.83991(11) 0.0190(4) Uani 1 1 d .
H14 H 0.7456 -0.0656 0.8883 0.023 Uiso 1 1 calc R
C15 C 0.4733(2) -0.02303(15) 0.87673(11) 0.0208(4) Uani 1 1 d .
H15A H 0.5000 0.0294 0.9200 0.025 Uiso 1 1 calc R
H15B H 0.4377 -0.0807 0.9060 0.025 Uiso 1 1 calc R
C16 C 0.3148(2) 0.00809(14) 0.80123(11) 0.0167(4) Uani 1 1 d .
H16 H 0.2055 0.0227 0.8251 0.020 Uiso 1 1 calc R
C17 C 0.4991(2) -0.00706(14) 0.65209(11) 0.0174(4) Uani 1 1 d .
H17A H 0.3998 0.0125 0.6042 0.021 Uiso 1 1 calc R
H17B H 0.6059 -0.0214 0.6273 0.021 Uiso 1 1 calc R
C18 C 0.7019(2) 0.04516(14) 0.79411(11) 0.0188(4) Uani 1 1 d .
H18A H 0.8100 0.0306 0.7704 0.023 Uiso 1 1 calc R
H18B H 0.7320 0.0981 0.8366 0.023 Uiso 1 1 calc R
C19 C 0.3719(2) 0.09948(14) 0.75585(11) 0.0169(4) Uani 1 1 d .
H19A H 0.3974 0.1530 0.7980 0.020 Uiso 1 1 calc R
H19B H 0.2726 0.1196 0.7081 0.020 Uiso 1 1 calc R
C20 C 0.5437(2) 0.07680(14) 0.71897(11) 0.0173(4) Uani 1 1 d .
H20 H 0.5799 0.1352 0.6897 0.021 Uiso 1 1 calc R
O1 O 0.11875(14) -0.04897(9) 0.66770(7) 0.0156(3) Uani 1 1 d .
Fe1 Fe 0.04347(3) -0.210212(19) 0.515671(14) 0.01180(9) Uani 1 1 d .

loop_
_atom_site_aniso_label
_atom_site_aniso_U_11
_atom_site_aniso_U_22
_atom_site_aniso_U_33
_atom_site_aniso_U_23
_atom_site_aniso_U_13
_atom_site_aniso_U_12
C1 0.0116(7) 0.0156(10) 0.0156(8) -0.0025(7) 0.0068(6) -0.0004(7)
C2 0.0124(8) 0.0168(10) 0.0182(8) -0.0004(7) 0.0053(7) 0.0026(7)
C3 0.0106(8) 0.0254(12) 0.0187(8) -0.0043(8) 0.0052(7) -0.0018(7)
C4 0.0210(9) 0.0178(12) 0.0211(9) -0.0041(8) 0.0118(7) -0.0063(8)
C5 0.0181(8) 0.0168(11) 0.0149(8) 0.0020(7) 0.0079(7) 0.0000(7)
C6 0.0137(8) 0.0204(11) 0.0146(8) -0.0025(8) 0.0081(6) -0.0013(7)
C7 0.0172(8) 0.0228(11) 0.0114(8) 0.0027(7) 0.0062(6) 0.0028(8)
C8 0.0162(8) 0.0264(12) 0.0165(8) -0.0087(8) 0.0058(7) -0.0036(8)
C9 0.0211(9) 0.0159(11) 0.0264(9) -0.0051(8) 0.0113(7) -0.0003(8)
C10 0.0144(8) 0.0187(12) 0.0159(8) -0.0016(7) 0.0056(6) 0.0048(7)
C11 0.0174(8) 0.0157(10) 0.0118(8) 0.0016(7) 0.0001(6) -0.0007(7)
C12 0.0173(8) 0.0138(10) 0.0143(8) -0.0029(7) 0.0002(7) 0.0030(7)
C13 0.0202(9) 0.0166(11) 0.0216(9) 0.0004(8) -0.0016(7) 0.0016(8)
C14 0.0203(9) 0.0185(11) 0.0155(8) 0.0002(8) -0.0024(7) -0.0016(8)
C15 0.0299(9) 0.0212(11) 0.0111(8) -0.0011(8) 0.0037(7) -0.0097(8)
C16 0.0172(8) 0.0189(11) 0.0159(8) -0.0044(8) 0.0077(7) -0.0032(7)
C17 0.0161(8) 0.0223(11) 0.0143(8) 0.0002(8) 0.0045(6) 0.0015(7)
C18 0.0171(8) 0.0206(11) 0.0188(8) -0.0024(8) 0.0039(7) -0.0029(7)
C19 0.0191(8) 0.0142(10) 0.0177(8) -0.0026(7) 0.0047(7) 0.0015(7)
C20 0.0200(9) 0.0164(11) 0.0170(8) 0.0020(8) 0.0071(7) -0.0009(8)
O1 0.0148(6) 0.0142(7) 0.0164(6) -0.0029(5) -0.0004(5) 0.0003(5)
Fe1 0.01056(13) 0.01307(15) 0.01237(13) -0.00035(10) 0.00379(9) 0.00020(10)

loop_
_atom_type_symbol
_atom_type_description
_atom_type_scat_dispersion_real
_atom_type_scat_dispersion_imag
_atom_type_scat_source
C C 0.0033 0.0016 'International Tables Vol C Tables 4.2.6.8 and 6.1.1.4'
H H 0.0000 0.0000 'International Tables Vol C Tables 4.2.6.8 and 6.1.1.4'
O O 0.0106 0.0060 'International Tables Vol C Tables 4.2.6.8 and 6.1.1.4'
Fe Fe 0.3463 0.8444 'International Tables Vol C Tables 4.2.6.8 and 6.1.1.4'

loop_
_geom_angle_atom_site_label_1
_geom_angle_atom_site_label_2
_geom_angle_atom_site_label_3
_geom_angle
O1 C1 C5 130.11(14)
O1 C1 C2 120.75(16)
C5 C1 C2 108.96(15)
O1 C1 Fe1 132.21(11)
C5 C1 Fe1 69.04(10)
C2 C1 Fe1 68.39(9)
C1 C2 C3 107.36(16)
C1 C2 Fe1 71.51(10)
C3 C2 Fe1 68.74(10)
C1 C2 H2 126.3
C3 C2 H2 126.3
Fe1 C2 H2 125.0
C4 C3 C2 107.82(14)
C4 C3 Fe1 69.46(9)
C2 C3 Fe1 70.23(9)
C4 C3 H3 126.1
C2 C3 H3 126.1
Fe1 C3 H3 125.8
C3 C4 C5 108.26(16)
C3 C4 Fe1 69.52(10)
C5 C4 Fe1 70.90(10)
C3 C4 H4 125.9
C5 C4 H4 125.9
Fe1 C4 H4 125.3
C1 C5 C4 107.53(15)
C1 C5 Fe1 71.18(9)
C4 C5 Fe1 68.35(9)
C1 C5 H5 126.2
C4 C5 H5 126.2
Fe1 C5 H5 125.8
C10 C6 C7 108.07(16)
C10 C6 Fe1 69.79(10)
C7 C6 Fe1 69.47(9)
C10 C6 H6 126.0
C7 C6 H6 126.0
Fe1 C6 H6 126.3
C8 C7 C6 107.88(16)
C8 C7 Fe1 69.54(10)
C6 C7 Fe1 69.97(9)
C8 C7 H7 126.1
C6 C7 H7 126.1
Fe1 C7 H7 126.0
C7 C8 C9 108.38(15)
C7 C8 Fe1 69.89(10)
C9 C8 Fe1 69.83(10)
C7 C8 H8 125.8
C9 C8 H8 125.8
Fe1 C8 H8 126.0
C8 C9 C10 107.51(17)
C8 C9 Fe1 69.52(10)
C10 C9 Fe1 69.87(10)
C8 C9 H9 126.2
C10 C9 H9 126.2
Fe1 C9 H9 125.9
C6 C10 C9 108.15(15)
C6 C10 Fe1 69.86(9)
C9 C10 Fe1 69.41(10)
C6 C10 H10 125.9
C9 C10 H10 125.9
Fe1 C10 H10 126.4
O1 C11 C12 111.05(13)
O1 C11 C16 107.09(14)
C12 C11 C16 109.84(14)
O1 C11 H11 109.6
C12 C11 H11 109.6
C16 C11 H11 109.6
C11 C12 C17 110.29(15)
C11 C12 C13 108.37(14)
C17 C12 C13 109.34(14)
C11 C12 H12 109.6
C17 C12 H12 109.6
C13 C12 H12 109.6
C14 C13 C12 109.45(15)
C14 C13 H13A 109.8
C12 C13 H13A 109.8
C14 C13 H13B 109.8
C12 C13 H13B 109.8
H13A C13 H13B 108.2
C18 C14 C13 109.29(14)
C18 C14 C15 109.67(15)
C13 C14 C15 109.04(14)
C18 C14 H14 109.6
C13 C14 H14 109.6
C15 C14 H14 109.6
C14 C15 C16 110.03(14)
C14 C15 H15A 109.7
C16 C15 H15A 109.7
C14 C15 H15B 109.7
C16 C15 H15B 109.7
H15A C15 H15B 108.2
C11 C16 C19 110.80(14)
C11 C16 C15 107.71(14)
C19 C16 C15 109.26(13)
C11 C16 H16 109.7
C19 C16 H16 109.7
C15 C16 H16 109.7
C12 C17 C20 110.17(14)
C12 C17 H17A 109.6
C20 C17 H17A 109.6
C12 C17 H17B 109.6
C20 C17 H17B 109.6
H17A C17 H17B 108.1
C14 C18 C20 109.63(14)
C14 C18 H18A 109.7
C20 C18 H18A 109.7
C14 C18 H18B 109.7
C20 C18 H18B 109.7
H18A C18 H18B 108.2
C16 C19 C20 109.67(15)
C16 C19 H19A 109.7
C20 C19 H19A 109.7
C16 C19 H19B 109.7
C20 C19 H19B 109.7
H19A C19 H19B 108.2
C17 C20 C19 108.63(14)
C17 C20 C18 109.11(15)
C19 C20 C18 110.11(14)
C17 C20 H20 109.7
C19 C20 H20 109.7
C18 C20 H20 109.7
C1 O1 C11 117.48(13)
C4 Fe1 C3 41.01(7)
C4 Fe1 C8 117.17(7)
C3 Fe1 C8 105.33(7)
C4 Fe1 C9 106.90(8)
C3 Fe1 C9 125.28(7)
C8 Fe1 C9 40.65(7)
C4 Fe1 C7 151.11(7)
C3 Fe1 C7 116.90(7)
C8 Fe1 C7 40.57(8)
C9 Fe1 C7 68.42(8)
C4 Fe1 C10 127.90(8)
C3 Fe1 C10 164.34(7)
C8 Fe1 C10 68.20(6)
C9 Fe1 C10 40.72(7)
C7 Fe1 C10 68.14(7)
C4 Fe1 C2 68.80(7)
C3 Fe1 C2 41.03(7)
C8 Fe1 C2 125.62(7)
C9 Fe1 C2 163.26(7)
C7 Fe1 C2 107.06(7)
C10 Fe1 C2 154.23(7)
C4 Fe1 C6 166.37(7)
C3 Fe1 C6 152.20(8)
C8 Fe1 C6 68.15(7)
C9 Fe1 C6 68.31(7)
C7 Fe1 C6 40.55(6)
C10 Fe1 C6 40.36(7)
C2 Fe1 C6 119.48(7)
C4 Fe1 C5 40.74(7)
C3 Fe1 C5 68.61(7)
C8 Fe1 C5 152.63(8)
C9 Fe1 C5 119.82(7)
C7 Fe1 C5 166.31(7)
C10 Fe1 C5 110.15(7)
C2 Fe1 C5 68.21(7)
C6 Fe1 C5 129.45(6)
C4 Fe1 C1 67.49(7)
C3 Fe1 C1 67.71(6)
C8 Fe1 C1 164.36(7)
C9 Fe1 C1 154.74(7)
C7 Fe1 C1 128.63(8)
C10 Fe1 C1 122.05(6)
C2 Fe1 C1 40.10(6)
C6 Fe1 C1 111.03(7)
C5 Fe1 C1 39.77(7)

loop_
_geom_bond_atom_site_label_1
_geom_bond_atom_site_label_2
_geom_bond_distance
C1 O1 1.372(2)
C1 C5 1.414(2)
C1 C2 1.421(2)
C1 Fe1 2.0919(16)
C2 C3 1.430(3)
C2 Fe1 2.0506(17)
C2 H2 0.9300
C3 C4 1.423(3)
C3 Fe1 2.0307(16)
C3 H3 0.9300
C4 C5 1.425(2)
C4 Fe1 2.0299(17)
C4 H4 0.9300
C5 Fe1 2.0638(16)
C5 H5 0.9300
C6 C10 1.415(3)
C6 C7 1.419(2)
C6 Fe1 2.0512(16)
C6 H6 0.9300
C7 C8 1.416(3)
C7 Fe1 2.0446(16)
C7 H7 0.9300
C8 C9 1.419(3)
C8 Fe1 2.0400(17)
C8 H8 0.9300
C9 C10 1.425(2)
C9 Fe1 2.0442(19)
C9 H9 0.9300
C10 Fe1 2.0503(16)
C10 H10 0.9300
C11 O1 1.4543(18)
C11 C12 1.527(2)
C11 C16 1.528(2)
C11 H11 0.9800
C12 C17 1.528(3)
C12 C13 1.538(2)
C12 H12 0.9800
C13 C14 1.533(2)
C13 H13A 0.9700
C13 H13B 0.9700
C14 C18 1.529(3)
C14 C15 1.534(2)
C14 H14 0.9800
C15 C16 1.538(2)
C15 H15A 0.9700
C15 H15B 0.9700
C16 C19 1.531(3)
C16 H16 0.9800
C17 C20 1.530(2)
C17 H17A 0.9700
C17 H17B 0.9700
C18 C20 1.536(2)
C18 H18A 0.9700
C18 H18B 0.9700
C19 C20 1.533(2)
C19 H19A 0.9700
C19 H19B 0.9700
C20 H20 0.9800

loop_
_geom_torsion_atom_site_label_1
_geom_torsion_atom_site_label_2
_geom_torsion_atom_site_label_3
_geom_torsion_atom_site_label_4
_geom_torsion
O1 C1 C2 C3 -173.09(14)
C5 C1 C2 C3 2.54(19)
Fe1 C1 C2 C3 59.66(11)
O1 C1 C2 Fe1 127.25(14)
C5 C1 C2 Fe1 -57.12(12)
C1 C2 C3 C4 -1.91(19)
Fe1 C2 C3 C4 59.53(11)
C1 C2 C3 Fe1 -61.44(11)
C2 C3 C4 C5 0.58(19)
Fe1 C3 C4 C5 60.60(12)
C2 C3 C4 Fe1 -60.01(11)
O1 C1 C5 C4 172.91(16)
C2 C1 C5 C4 -2.18(19)
Fe1 C1 C5 C4 -58.91(11)
O1 C1 C5 Fe1 -128.18(17)
C2 C1 C5 Fe1 56.73(11)
C3 C4 C5 C1 0.97(19)
Fe1 C4 C5 C1 60.70(12)
C3 C4 C5 Fe1 -59.73(12)
C10 C6 C7 C8 -0.11(18)
Fe1 C6 C7 C8 -59.44(12)
C10 C6 C7 Fe1 59.32(11)
C6 C7 C8 C9 0.27(19)
Fe1 C7 C8 C9 -59.43(12)
C6 C7 C8 Fe1 59.71(11)
C7 C8 C9 C10 -0.33(19)
Fe1 C8 C9 C10 -59.80(12)
C7 C8 C9 Fe1 59.47(12)
C7 C6 C10 C9 -0.09(18)
Fe1 C6 C10 C9 59.04(12)
C7 C6 C10 Fe1 -59.13(11)
C8 C9 C10 C6 0.26(19)
Fe1 C9 C10 C6 -59.31(11)
C8 C9 C10 Fe1 59.57(12)
O1 C11 C12 C17 61.07(18)
C16 C11 C12 C17 -57.21(17)
O1 C11 C12 C13 -179.28(14)
C16 C11 C12 C13 62.45(19)
C11 C12 C13 C14 -60.66(19)
C17 C12 C13 C14 59.59(18)
C12 C13 C14 C18 -60.23(18)
C12 C13 C14 C15 59.64(19)
C18 C14 C15 C16 59.55(19)
C13 C14 C15 C16 -60.09(19)
O1 C11 C16 C19 -63.37(17)
C12 C11 C16 C19 57.32(18)
O1 C11 C16 C15 177.18(13)
C12 C11 C16 C15 -62.13(18)
C14 C15 C16 C11 60.77(19)
C14 C15 C16 C19 -59.65(19)
C11 C12 C17 C20 59.50(17)
C13 C12 C17 C20 -59.57(18)
C13 C14 C18 C20 60.56(18)
C15 C14 C18 C20 -58.92(18)
C11 C16 C19 C20 -59.12(17)
C15 C16 C19 C20 59.39(18)
C12 C17 C20 C19 -60.40(17)
C12 C17 C20 C18 59.65(17)
C16 C19 C20 C17 59.90(17)
C16 C19 C20 C18 -59.52(19)
C14 C18 C20 C17 -59.98(18)
C14 C18 C20 C19 59.1(2)
C5 C1 O1 C11 15.1(2)
C2 C1 O1 C11 -170.28(14)
Fe1 C1 O1 C11 -82.51(18)
C12 C11 O1 C1 85.07(18)
C16 C11 O1 C1 -155.01(13)
C5 C4 Fe1 C3 -118.90(16)
C3 C4 Fe1 C8 -82.11(12)
C5 C4 Fe1 C8 158.99(11)
C3 C4 Fe1 C9 -124.78(10)
C5 C4 Fe1 C9 116.33(11)
C3 C4 Fe1 C7 -49.0(2)
C5 C4 Fe1 C7 -167.85(14)
C3 C4 Fe1 C10 -164.67(10)
C5 C4 Fe1 C10 76.44(13)
C3 C4 Fe1 C2 38.09(10)
C5 C4 Fe1 C2 -80.80(11)
C3 C4 Fe1 C6 167.9(3)
C5 C4 Fe1 C6 49.0(3)
C3 C4 Fe1 C5 118.90(16)
C3 C4 Fe1 C1 81.42(11)
C5 C4 Fe1 C1 -37.48(10)
C2 C3 Fe1 C4 118.81(14)
C4 C3 Fe1 C8 113.97(11)
C2 C3 Fe1 C8 -127.22(11)
C4 C3 Fe1 C9 74.29(12)
C2 C3 Fe1 C9 -166.89(10)
C4 C3 Fe1 C7 155.88(10)
C2 C3 Fe1 C7 -85.30(11)
C4 C3 Fe1 C10 50.6(3)
C2 C3 Fe1 C10 169.4(2)
C4 C3 Fe1 C2 -118.81(14)
C4 C3 Fe1 C6 -173.93(13)
C2 C3 Fe1 C6 -55.12(18)
C4 C3 Fe1 C5 -37.86(10)
C2 C3 Fe1 C5 80.95(11)
C4 C3 Fe1 C1 -80.84(11)
C2 C3 Fe1 C1 37.97(10)
C7 C8 Fe1 C4 156.03(10)
C9 C8 Fe1 C4 -84.49(11)
C7 C8 Fe1 C3 113.65(10)
C9 C8 Fe1 C3 -126.86(11)
C7 C8 Fe1 C9 -119.49(14)
C9 C8 Fe1 C7 119.49(14)
C7 C8 Fe1 C10 -81.41(10)
C9 C8 Fe1 C10 38.08(10)
C7 C8 Fe1 C2 73.63(12)
C9 C8 Fe1 C2 -166.88(10)
C7 C8 Fe1 C6 -37.78(10)
C9 C8 Fe1 C6 81.71(11)
C7 C8 Fe1 C5 -173.38(13)
C9 C8 Fe1 C5 -53.89(18)
C7 C8 Fe1 C1 52.3(3)
C9 C8 Fe1 C1 171.8(2)
C8 C9 Fe1 C4 112.25(11)
C10 C9 Fe1 C4 -129.12(11)
C8 C9 Fe1 C3 70.94(13)
C10 C9 Fe1 C3 -170.44(10)
C10 C9 Fe1 C8 118.62(15)
C8 C9 Fe1 C7 -37.50(10)
C10 C9 Fe1 C7 81.12(11)
C8 C9 Fe1 C10 -118.62(15)
C8 C9 Fe1 C2 39.8(3)
C10 C9 Fe1 C2 158.4(2)
C8 C9 Fe1 C6 -81.28(11)
C10 C9 Fe1 C6 37.34(10)
C8 C9 Fe1 C5 154.65(10)
C10 C9 Fe1 C5 -86.73(12)
C8 C9 Fe1 C1 -174.82(14)
C10 C9 Fe1 C1 -56.2(2)
C8 C7 Fe1 C4 -48.4(2)
C6 C7 Fe1 C4 -167.43(14)
C8 C7 Fe1 C3 -82.14(12)
C6 C7 Fe1 C3 158.86(11)
C6 C7 Fe1 C8 -119.00(15)
C8 C7 Fe1 C9 37.58(10)
C6 C7 Fe1 C9 -81.43(11)
C8 C7 Fe1 C10 81.56(11)
C6 C7 Fe1 C10 -37.44(11)
C8 C7 Fe1 C2 -125.33(10)
C6 C7 Fe1 C2 115.67(11)
C8 C7 Fe1 C6 119.00(15)
C8 C7 Fe1 C5 167.1(3)
C6 C7 Fe1 C5 48.1(3)
C8 C7 Fe1 C1 -164.15(10)
C6 C7 Fe1 C1 76.84(12)
C6 C10 Fe1 C4 -170.35(9)
C9 C10 Fe1 C4 70.16(13)
C6 C10 Fe1 C3 149.6(2)
C9 C10 Fe1 C3 30.1(3)
C6 C10 Fe1 C8 81.47(11)
C9 C10 Fe1 C8 -38.02(11)
C6 C10 Fe1 C9 119.49(14)
C6 C10 Fe1 C7 37.62(10)
C9 C10 Fe1 C7 -81.87(11)
C6 C10 Fe1 C2 -46.42(19)
C9 C10 Fe1 C2 -165.91(15)
C9 C10 Fe1 C6 -119.49(14)
C6 C10 Fe1 C5 -127.83(10)
C9 C10 Fe1 C5 112.68(11)
C6 C10 Fe1 C1 -85.24(11)
C9 C10 Fe1 C1 155.27(11)
C1 C2 Fe1 C4 79.81(11)
C3 C2 Fe1 C4 -38.08(10)
C1 C2 Fe1 C3 117.89(15)
C1 C2 Fe1 C8 -171.24(10)
C3 C2 Fe1 C8 70.87(13)
C1 C2 Fe1 C9 157.9(2)
C3 C2 Fe1 C9 40.0(3)
C1 C2 Fe1 C7 -130.50(10)
C3 C2 Fe1 C7 111.61(10)
C1 C2 Fe1 C10 -55.6(2)
C3 C2 Fe1 C10 -173.47(14)
C1 C2 Fe1 C6 -88.19(11)
C3 C2 Fe1 C6 153.92(10)
C1 C2 Fe1 C5 35.87(10)
C3 C2 Fe1 C5 -82.01(11)
C3 C2 Fe1 C1 -117.89(15)
C10 C6 Fe1 C4 34.1(3)
C7 C6 Fe1 C4 153.5(3)
C10 C6 Fe1 C3 -162.99(13)
C7 C6 Fe1 C3 -43.60(19)
C10 C6 Fe1 C8 -81.60(11)
C7 C6 Fe1 C8 37.79(11)
C10 C6 Fe1 C9 -37.67(10)
C7 C6 Fe1 C9 81.72(12)
C10 C6 Fe1 C7 -119.39(15)
C7 C6 Fe1 C10 119.39(15)
C10 C6 Fe1 C2 158.79(9)
C7 C6 Fe1 C2 -81.82(12)
C10 C6 Fe1 C5 73.78(13)
C7 C6 Fe1 C5 -166.83(11)
C10 C6 Fe1 C1 115.19(10)
C7 C6 Fe1 C1 -125.42(11)
C1 C5 Fe1 C4 -118.53(14)
C1 C5 Fe1 C3 -80.43(10)
C4 C5 Fe1 C3 38.10(11)
C1 C5 Fe1 C8 -162.45(13)
C4 C5 Fe1 C8 -43.9(2)
C1 C5 Fe1 C9 160.20(9)
C4 C5 Fe1 C9 -81.27(12)
C1 C5 Fe1 C7 36.0(3)
C4 C5 Fe1 C7 154.6(3)
C1 C5 Fe1 C10 116.27(10)
C4 C5 Fe1 C10 -125.20(11)
C1 C5 Fe1 C2 -36.15(9)
C4 C5 Fe1 C2 82.38(11)
C1 C5 Fe1 C6 74.79(12)
C4 C5 Fe1 C6 -166.68(11)
C4 C5 Fe1 C1 118.53(14)
O1 C1 Fe1 C4 164.11(18)
C5 C1 Fe1 C4 38.37(10)
C2 C1 Fe1 C4 -83.36(11)
O1 C1 Fe1 C3 -151.36(18)
C5 C1 Fe1 C3 82.90(10)
C2 C1 Fe1 C3 -38.83(11)
O1 C1 Fe1 C8 -85.2(3)
C5 C1 Fe1 C8 149.1(2)
C2 C1 Fe1 C8 27.3(3)
O1 C1 Fe1 C9 82.2(2)
C5 C1 Fe1 C9 -43.54(19)
C2 C1 Fe1 C9 -165.27(15)
O1 C1 Fe1 C7 -44.00(18)
C5 C1 Fe1 C7 -169.74(9)
C2 C1 Fe1 C7 68.53(12)
O1 C1 Fe1 C10 42.44(19)
C5 C1 Fe1 C10 -83.30(11)
C2 C1 Fe1 C10 154.97(10)
O1 C1 Fe1 C2 -112.5(2)
C5 C1 Fe1 C2 121.73(14)
O1 C1 Fe1 C6 -1.29(18)
C5 C1 Fe1 C6 -127.03(10)
C2 C1 Fe1 C6 111.23(11)
O1 C1 Fe1 C5 125.74(19)
C2 C1 Fe1 C5 -121.73(14)
